data_2012279
loop_
_publ_author_name
'Cini, Renzo'

_publ_section_title
;[<i>N</i>,<i>N</i>'-(4-Methyl-4-azaheptane-1,7-diyl-\k<i>N</i>)bis(4-methoxysalicylideniminato-\k^4^<i>O</i>,<i>N</i>,<i>N</i>',<i>O</i>')]cobalt(II)
 ethanol hemisolvate
;
_journal_issue 10
_journal_name_full 'Acta Crystallographica Section C'
_journal_page_first 1171
_journal_page_last 1173
_journal_paper_doi 10.1107/S0108270101012768
_journal_volume 57
_journal_year 2001
_chemical_formula_iupac '[Co (C23 H29 N3 O4)] , 0.5C2 H6 O'
_chemical_formula_moiety 'C23 H29 Co N3 O4 , 0.5C2 H6 O'
_chemical_formula_sum 'C24 H32 Co N3 O4.5'
_chemical_formula_weight 493.46
_chemical_name_systematic
;
N,N'-(4-methyl-4-azaheptane-1,7-diyl-\kN)bis(4-methoxysalicylideneiminato-
\k^4^O,N,N',O')cobalt(II)] ethanol hemisolvate
;
_space_group_IT_number 15
_symmetry_cell_setting monoclinic
_symmetry_space_group_name_Hall '-C 2yc'
_symmetry_space_group_name_H-M 'C 1 2/c 1'
_cell_angle_alpha 90
_cell_angle_beta 92.110(10)
_cell_angle_gamma 90
_cell_formula_units_Z 8
_cell_length_a 16.7930(10)
_cell_length_b 13.685(2)
_cell_length_c 21.2440(10)
_cell_measurement_reflns_used 42
_cell_measurement_temperature 293(2)
_cell_measurement_theta_max 18
_cell_measurement_theta_min 5
_cell_volume 4878.8(8)
_computing_cell_refinement XSCANS
_computing_data_collection 'XSCANS (Siemens, 1994)'
_computing_data_reduction 'XSCANS and XEMP (Siemens, 1994)'
_computing_molecular_graphics 'ORTEP-32 (Farrugia, 1998)'
_computing_publication_material 'CIFTAB (Sheldrick, 1997)'
_computing_structure_refinement 'SHELXL97 (Sheldrick, 1997)'
_computing_structure_solution 'SHELXS97 (Sheldrick, 1990)'
_diffrn_ambient_temperature 293(2)
_diffrn_measured_fraction_theta_full .479
_diffrn_measured_fraction_theta_max .479
_diffrn_measurement_device_type 'Siemens P4'
_diffrn_measurement_method \w
_diffrn_radiation_monochromator graphite
_diffrn_radiation_source 'fine-focus sealed tube'
_diffrn_radiation_type MoK\a
_diffrn_radiation_wavelength .71073
_diffrn_reflns_av_R_equivalents .017
_diffrn_reflns_av_sigmaI/netI .042
_diffrn_reflns_limit_h_max 21
_diffrn_reflns_limit_h_min -1
_diffrn_reflns_limit_k_max 17
_diffrn_reflns_limit_k_min -1
_diffrn_reflns_limit_l_max 26
_diffrn_reflns_limit_l_min -26
_diffrn_reflns_number 6080
_diffrn_reflns_theta_full 26.50
_diffrn_reflns_theta_max 26.50
_diffrn_reflns_theta_min 1.92
_diffrn_standards_decay_% 0
_diffrn_standards_interval_count 97
_diffrn_standards_number 3
_exptl_absorpt_coefficient_mu .740
_exptl_absorpt_correction_T_max .863
_exptl_absorpt_correction_T_min .766
_exptl_absorpt_correction_type 'empirical via \y scan'
_exptl_absorpt_process_details '(North et al., 1968)'
_exptl_crystal_colour brown
_exptl_crystal_density_diffrn 1.335
_exptl_crystal_density_method 'not measured'
_exptl_crystal_description prism
_exptl_crystal_F_000 2080
_exptl_crystal_size_max .4
_exptl_crystal_size_mid .3
_exptl_crystal_size_min .2
_refine_diff_density_max .45
_refine_diff_density_min -.24
_refine_ls_extinction_method none
_refine_ls_goodness_of_fit_ref 1.029
_refine_ls_hydrogen_treatment constr
_refine_ls_matrix_type full
_refine_ls_number_parameters 308
_refine_ls_number_reflns 5067
_refine_ls_number_restraints 2
_refine_ls_restrained_S_all 1.029
_refine_ls_R_factor_all .090
_refine_ls_R_factor_gt .049
_refine_ls_shift/su_max <0.001
_refine_ls_shift/su_mean .000
_refine_ls_structure_factor_coef Fsqd
_refine_ls_weighting_details 'w = 1/[\s^2^(Fo^2^)+(0.0751P)^2^+2.313P] where P=(Fo^2^+2Fc^2^)/3'
_refine_ls_weighting_scheme calc
_refine_ls_wR_factor_ref .144
_reflns_number_gt 3250
_reflns_number_total 5067
_reflns_threshold_expression I>2\s(I)
_cod_data_source_file os1142.cif
_cod_data_source_block I
_cod_depositor_comments
;
The following automatic conversions were performed:
'_symmetry_cell_setting' value 'Monoclinic' changed to 'monoclinic'
according to '/home/saulius/struct/CIF-dictionaries/cif_core.dic'
dictionary named 'cif_core.dic' version 2.4.1 from 2010-06-29.

Automatic conversion script
Id: cif_fix_enum 1527 2010-12-29 10:47:43Z saulius 

The following automatic conversions were performed:

'_symmetry_cell_setting' value 'Monoclinic' changed to 'monoclinic'
according to /home/saulius/struct/CIF-dictionaries/cif_core.dic
dictionary named 'cif_core.dic' version 2.4.1 from 2010-06-29.

Automatic conversion script
Id: cif_fix_values 1715 2011-07-08 13:25:40Z adriana 

The following automatic conversions were performed:

'_refine_ls_weighting_scheme' value 'calc w =
1/[\s^2^(Fo^2^)+(0.0751P)^2^+2.313P] where P=(Fo^2^+2Fc^2^)/3' was
changed to 'calc'. New tag '_refine_ls_weighting_details' was
created. The value of the new tag was set to 'w =
1/[\s^2^(Fo^2^)+(0.0751P)^2^+2.313P] where P=(Fo^2^+2Fc^2^)/3'.

Automatic conversion script
Id: cif_fix_values 3143 2015-03-26 13:38:13Z robertas 
;
_cod_original_sg_symbol_H-M 'C 2/c'
_cod_database_code 2012279
_cod_database_fobs_code 2012279

loop_
_symmetry_equiv_pos_as_xyz
'x, y, z'
'-x, y, -z+1/2'
'x+1/2, y+1/2, z'
'-x+1/2, y+1/2, -z+1/2'
'-x, -y, -z'
'x, -y, z-1/2'
'-x+1/2, -y+1/2, -z'
'x+1/2, -y+1/2, z-1/2'

loop_
_atom_site_label
_atom_site_fract_x
_atom_site_fract_y
_atom_site_fract_z
_atom_site_U_iso_or_equiv
_atom_site_adp_type
_atom_site_calc_flag
_atom_site_refinement_flags
_atom_site_occupancy
_atom_site_disorder_assembly
_atom_site_disorder_group
_atom_site_type_symbol
Co1 .18833(2) .25192(3) .29477(2) .03848(16) Uani d . 1 . . Co
O1 .14350(15) .16026(17) .23095(10) .0455(6) Uani d . 1 . . O
O2 .30122(13) .24120(17) .32415(11) .0477(6) Uani d . 1 . . O
O3 .1069(2) -.0073(2) .03548(13) .0705(8) Uani d . 1 . . O
O4 .53457(17) .1040(2) .42360(16) .0797(9) Uani d . 1 . . O
N1 .21703(16) .3459(2) .22320(13) .0428(7) Uani d . 1 . . N
N2 .15483(16) .1634(2) .36743(13) .0437(7) Uani d . 1 . . N
N3 .12212(16) .3712(2) .33687(13) .0428(7) Uani d . 1 . . N
C1 .18399(19) .2381(2) .13571(15) .0404(7) Uani d . 1 . . C
C2 .15150(18) .1597(2) .16966(15) .0386(7) Uani d . 1 . . C
C3 .1261(2) .0765(3) .13602(16) .0426(8) Uani d . 1 . . C
H3 .1056 .0238 .1578 .051 Uiso calc R 1 . . H
C4 .1308(2) .0709(3) .07111(17) .0479(8) Uani d . 1 . . C
C5 .1615(2) .1488(3) .03763(17) .0545(10) Uani d . 1 . . C
H5 .1645 .1456 -.0059 .065 Uiso calc R 1 . . H
C6 .1871(2) .2298(3) .06939(17) .0515(9) Uani d . 1 . . C
H6 .2074 .2818 .0467 .062 Uiso calc R 1 . . H
C7 .2131(2) .3272(3) .16419(16) .0456(8) Uani d . 1 . . C
H7 .2306 .3756 .1373 .055 Uiso calc R 1 . . H
C8 .2879(2) .1137(3) .40164(15) .0432(8) Uani d . 1 . . C
C9 .3329(2) .1784(2) .36486(15) .0414(8) Uani d . 1 . . C
C10 .4168(2) .1749(3) .37220(17) .0491(9) Uani d . 1 . . C
H10 .4477 .2169 .3489 .059 Uiso calc R 1 . . H
C11 .4536(2) .1096(3) .41362(19) .0547(10) Uani d . 1 . . C
C12 .4095(3) .0435(3) .4478(2) .0646(12) Uani d . 1 . . C
H12 .4347 -.0023 .4740 .077 Uiso calc R 1 . . H
C13 .3287(2) .0476(3) .44192(17) .0545(10) Uani d . 1 . . C
H13 .2991 .0047 .4656 .065 Uiso calc R 1 . . H
C14 .2025(2) .1131(3) .40268(15) .0451(8) Uani d . 1 . . C
H14 .1797 .0721 .4319 .054 Uiso calc R 1 . . H
C15 .2460(2) .4419(3) .24447(18) .0516(9) Uani d . 1 . . C
H15A .2718 .4745 .2101 .062 Uiso calc R 1 . . H
H15B .2851 .4335 .2787 .062 Uiso calc R 1 . . H
C16 .1782(2) .5052(3) .2665(2) .0578(10) Uani d . 1 . . C
H16A .1606 .5470 .2319 .069 Uiso calc R 1 . . H
H16B .1988 .5471 .3002 .069 Uiso calc R 1 . . H
C17 .1062(2) .4507(3) .29011(18) .0521(9) Uani d . 1 . . C
H17A .0711 .4980 .3088 .063 Uiso calc R 1 . . H
H17B .0776 .4226 .2540 .063 Uiso calc R 1 . . H
C18 .0695(2) .1584(3) .38000(19) .0575(10) Uani d . 1 . . C
H18A .0605 .1078 .4109 .069 Uiso calc R 1 . . H
H18B .0397 .1415 .3415 .069 Uiso calc R 1 . . H
C19 .0404(2) .2548(3) .4042(2) .0622(11) Uani d . 1 . . C
H19A .0730 .2730 .4410 .075 Uiso calc R 1 . . H
H19B -.0138 .2467 .4175 .075 Uiso calc R 1 . . H
C20 .0421(2) .3380(3) .35662(19) .0580(10) Uani d . 1 . . C
H20A .0116 .3179 .3192 .070 Uiso calc R 1 . . H
H20B .0150 .3937 .3742 .070 Uiso calc R 1 . . H
C21 .1695(2) .4090(3) .39172(17) .0566(10) Uani d . 1 . . C
H21A .1794 .3570 .4214 .085 Uiso calc R 1 . . H
H21B .1405 .4603 .4115 .085 Uiso calc R 1 . . H
H21C .2193 .4340 .3779 .085 Uiso calc R 1 . . H
C22 .5824(3) .1774(4) .3975(3) .0925(17) Uani d . 1 . . C
H22A .6374 .1644 .4081 .139 Uiso calc R 1 . . H
H22B .5679 .2399 .4140 .139 Uiso calc R 1 . . H
H22C .5743 .1777 .3525 .139 Uiso calc R 1 . . H
C23 .0749(4) -.0903(3) .0667(2) .0881(16) Uani d . 1 . . C
H23A .0606 -.1396 .0361 .132 Uiso calc R 1 . . H
H23B .0284 -.0711 .0886 .132 Uiso calc R 1 . . H
H23C .1141 -.1160 .0962 .132 Uiso calc R 1 . . H
O1E .0849(4) .7973(5) .2668(3) .0664(16) Uani d PD .50 . . O
C1E .0445(9) .8902(7) .2677(7) .271(16) Uani d PD .50 . . C
C2E .0658(5) .9947(6) .2864(4) .060(2) Uani d PD .50 . . C

loop_
_atom_site_aniso_label
_atom_site_aniso_U_11
_atom_site_aniso_U_22
_atom_site_aniso_U_33
_atom_site_aniso_U_12
_atom_site_aniso_U_13
_atom_site_aniso_U_23
Co1 .0348(2) .0441(3) .0362(2) -.0004(2) -.00251(16) .0053(2)
O1 .0565(14) .0449(13) .0353(12) -.0093(12) .0019(10) .0046(10)
O2 .0359(12) .0542(15) .0526(14) .0025(12) -.0039(10) .0140(12)
O3 .107(2) .0538(17) .0502(16) -.0112(17) .0023(16) -.0103(13)
O4 .0479(16) .089(2) .101(2) .0135(17) -.0175(16) .002(2)
N1 .0419(15) .0434(16) .0427(16) -.0060(13) -.0029(12) .0047(13)
N2 .0377(15) .0511(17) .0421(15) -.0054(13) -.0023(12) .0107(14)
N3 .0354(14) .0491(17) .0435(15) .0012(13) -.0028(12) .0016(13)
C1 .0354(15) .048(2) .0380(16) -.0013(16) .0052(13) .0025(15)
C2 .0321(16) .0447(19) .0389(17) .0012(14) .0016(13) .0041(15)
C3 .0423(18) .0422(19) .0433(18) .0045(15) .0010(15) .0055(15)
C4 .052(2) .048(2) .0439(19) .0042(17) .0008(16) -.0037(17)
C5 .062(2) .064(2) .0381(19) -.001(2) .0096(17) .0000(18)
C6 .055(2) .060(3) .0402(18) -.0084(18) .0125(16) .0083(17)
C7 .0437(19) .049(2) .0444(19) -.0071(16) .0047(15) .0113(17)
C8 .050(2) .0452(19) .0339(16) .0061(16) -.0052(15) .0007(15)
C9 .0412(18) .0429(18) .0398(17) .0044(15) -.0035(14) -.0048(15)
C10 .0424(19) .052(2) .052(2) .0043(17) -.0041(16) -.0081(18)
C11 .045(2) .059(2) .060(2) .0148(19) -.0138(18) -.010(2)
C12 .061(3) .074(3) .057(2) .018(2) -.014(2) .007(2)
C13 .063(3) .056(2) .044(2) .008(2) -.0052(18) .0045(18)
C14 .052(2) .048(2) .0349(17) -.0034(17) .0023(15) .0064(16)
C15 .052(2) .051(2) .051(2) -.0146(18) -.0053(17) .0042(18)
C16 .067(3) .044(2) .062(2) -.0036(19) -.006(2) .0059(19)
C17 .049(2) .047(2) .060(2) .0056(18) -.0073(18) .0039(18)
C18 .043(2) .070(3) .060(2) -.010(2) .0022(18) .017(2)
C19 .0383(18) .083(3) .066(2) .000(2) .0112(17) .016(2)
C20 .039(2) .070(3) .066(2) .0058(19) .0056(18) .007(2)
C21 .055(2) .066(3) .048(2) .001(2) -.0059(18) -.0061(19)
C22 .051(3) .083(4) .141(5) .008(3) -.023(3) -.012(4)
C23 .140(5) .054(3) .070(3) -.027(3) -.006(3) -.006(2)
O1E .059(4) .065(4) .077(4) .006(3) .026(3) -.003(3)
C1E .174(19) .55(5) .093(13) -.16(2) .074(14) .00(2)
C2E .050(4) .046(4) .085(6) -.014(4) .026(4) -.013(4)

loop_
_atom_type_symbol
_atom_type_description
_atom_type_scat_dispersion_real
_atom_type_scat_dispersion_imag
_atom_type_scat_source
C C .0033 .0016 'International Tables Vol C Tables 4.2.6.8 and 6.1.1.4'
H H .0000 .0000 'International Tables Vol C Tables 4.2.6.8 and 6.1.1.4'
N N .0061 .0033 'International Tables Vol C Tables 4.2.6.8 and 6.1.1.4'
O O .0106 .0060 'International Tables Vol C Tables 4.2.6.8 and 6.1.1.4'
Co Co .3494 .9721 'International Tables Vol C Tables 4.2.6.8 and 6.1.1.4'

loop_
_geom_angle_atom_site_label_1
_geom_angle_atom_site_label_2
_geom_angle_atom_site_label_3
_geom_angle_site_symmetry_3
_geom_angle
_geom_angle_publ_flag
O1 Co1 O2 . 120.38(10) y
O1 Co1 N2 . 91.91(10) y
O2 Co1 N2 . 90.28(10) y
O1 Co1 N1 . 89.05(10) y
O2 Co1 N1 . 91.81(10) y
N2 Co1 N1 . 176.87(11) y
O1 Co1 N3 . 124.65(10) y
O2 Co1 N3 . 114.97(10) y
N2 Co1 N3 . 88.59(11) y
N1 Co1 N3 . 88.41(11) y
C2 O1 Co1 . 129.3(2) y
C9 O2 Co1 . 127.9(2) y
C4 O3 C23 . 118.3(3) y
C11 O4 C22 . 118.4(3) y
C7 N1 C15 . 119.0(3) y
C7 N1 Co1 . 126.4(2) y
C15 N1 Co1 . 114.5(2) y
C14 N2 C18 . 117.6(3) y
C14 N2 Co1 . 125.1(2) y
C18 N2 Co1 . 117.3(2) y
C21 N3 C17 . 110.4(3) y
C21 N3 C20 . 110.4(3) y
C17 N3 C20 . 105.6(3) y
C21 N3 Co1 . 108.4(2) y
C17 N3 Co1 . 110.7(2) y
C20 N3 Co1 . 111.4(2) y
C6 C1 C2 . 118.4(3) y
C6 C1 C7 . 117.5(3) y
C2 C1 C7 . 124.1(3) y
O1 C2 C3 . 118.0(3) y
O1 C2 C1 . 123.9(3) ?
C3 C2 C1 . 118.2(3) ?
C4 C3 C2 . 121.6(3) ?
C4 C3 H3 . 119.2 ?
C2 C3 H3 . 119.2 ?
O3 C4 C3 . 124.8(3) ?
O3 C4 C5 . 115.2(3) ?
C3 C4 C5 . 120.1(3) ?
C6 C5 C4 . 119.2(3) ?
C6 C5 H5 . 120.4 ?
C4 C5 H5 . 120.4 ?
C5 C6 C1 . 122.4(3) ?
C5 C6 H6 . 118.8 ?
C1 C6 H6 . 118.8 ?
N1 C7 C1 . 125.9(3) ?
N1 C7 H7 . 117.1 ?
C1 C7 H7 . 117.1 ?
C13 C8 C9 . 118.6(3) ?
C13 C8 C14 . 116.9(3) ?
C9 C8 C14 . 124.5(3) ?
O2 C9 C10 . 118.1(3) ?
O2 C9 C8 . 124.0(3) ?
C10 C9 C8 . 117.9(3) ?
C11 C10 C9 . 120.8(4) ?
C11 C10 H10 . 119.6 ?
C9 C10 H10 . 119.6 ?
O4 C11 C10 . 123.4(4) ?
O4 C11 C12 . 115.3(4) ?
C10 C11 C12 . 121.2(4) ?
C13 C12 C11 . 118.4(4) ?
C13 C12 H12 . 120.8 ?
C11 C12 H12 . 120.8 ?
C12 C13 C8 . 123.0(4) ?
C12 C13 H13 . 118.5 ?
C8 C13 H13 . 118.5 ?
N2 C14 C8 . 126.4(3) ?
N2 C14 H14 . 116.8 ?
C8 C14 H14 . 116.8 ?
N1 C15 C16 . 111.3(3) ?
N1 C15 H15A . 109.4 ?
C16 C15 H15A . 109.4 ?
N1 C15 H15B . 109.4 ?
C16 C15 H15B . 109.4 ?
H15A C15 H15B . 108.0 ?
C15 C16 C17 . 115.9(3) ?
C15 C16 H16A . 108.3 ?
C17 C16 H16A . 108.3 ?
C15 C16 H16B . 108.3 ?
C17 C16 H16B . 108.3 ?
H16A C16 H16B . 107.4 ?
N3 C17 C16 . 116.9(3) ?
N3 C17 H17A . 108.1 ?
C16 C17 H17A . 108.1 ?
N3 C17 H17B . 108.1 ?
C16 C17 H17B . 108.1 ?
H17A C17 H17B . 107.3 ?
N2 C18 C19 . 110.7(3) ?
N2 C18 H18A . 109.5 ?
C19 C18 H18A . 109.5 ?
N2 C18 H18B . 109.5 ?
C19 C18 H18B . 109.5 ?
H18A C18 H18B . 108.1 ?
C18 C19 C20 . 114.4(3) ?
C18 C19 H19A . 108.7 ?
C20 C19 H19A . 108.7 ?
C18 C19 H19B . 108.7 ?
C20 C19 H19B . 108.7 ?
H19A C19 H19B . 107.6 ?
N3 C20 C19 . 117.0(3) ?
N3 C20 H20A . 108.1 ?
C19 C20 H20A . 108.1 ?
N3 C20 H20B . 108.1 ?
C19 C20 H20B . 108.1 ?
H20A C20 H20B . 107.3 ?
N3 C21 H21A . 109.5 ?
N3 C21 H21B . 109.5 ?
H21A C21 H21B . 109.5 ?
N3 C21 H21C . 109.5 ?
H21A C21 H21C . 109.5 ?
H21B C21 H21C . 109.5 ?
O4 C22 H22A . 109.5 ?
O4 C22 H22B . 109.5 ?
H22A C22 H22B . 109.5 ?
O4 C22 H22C . 109.5 ?
H22A C22 H22C . 109.5 ?
H22B C22 H22C . 109.5 ?
O3 C23 H23A . 109.5 ?
O3 C23 H23B . 109.5 ?
H23A C23 H23B . 109.5 ?
O3 C23 H23C . 109.5 ?
H23A C23 H23C . 109.5 ?
H23B C23 H23C . 109.5 ?
O1E C1E C2E . 136.5(12) ?
O1E C1E C1E 2 114.4(8) ?
C2E C1E C1E 2 108.6(7) ?

loop_
_geom_bond_atom_site_label_1
_geom_bond_atom_site_label_2
_geom_bond_site_symmetry_2
_geom_bond_distance
_geom_bond_publ_flag
Co1 O1 . 1.976(2) y
Co1 O2 . 1.979(2) y
Co1 N2 . 2.057(3) y
Co1 N1 . 2.062(3) y
Co1 N3 . 2.185(3) y
O1 C2 . 1.314(4) y
O2 C9 . 1.318(4) y
O3 C4 . 1.362(4) y
O3 C23 . 1.430(5) y
O4 C11 . 1.371(5) y
O4 C22 . 1.412(6) y
N1 C7 . 1.279(4) y
N1 C15 . 1.467(4) y
N2 C14 . 1.277(4) y
N2 C18 . 1.469(4) y
N3 C21 . 1.479(4) y
N3 C17 . 1.490(4) y
N3 C20 . 1.493(4) y
C1 C6 . 1.416(5) ?
C1 C2 . 1.413(4) ?
C1 C7 . 1.439(5) ?
C2 C3 . 1.403(5) ?
C3 C4 . 1.386(5) ?
C3 H3 . .9300 ?
C4 C5 . 1.392(5) ?
C5 C6 . 1.359(5) ?
C5 H5 . .9300 ?
C6 H6 . .9300 ?
C7 H7 . .9300 ?
C8 C13 . 1.407(5) ?
C8 C9 . 1.417(5) ?
C8 C14 . 1.435(5) ?
C9 C10 . 1.413(5) ?
C10 C11 . 1.384(5) ?
C10 H10 . .9300 ?
C11 C12 . 1.389(6) ?
C12 C13 . 1.359(5) ?
C12 H12 . .9300 ?
C13 H13 . .9300 ?
C14 H14 . .9300 ?
C15 C16 . 1.517(5) ?
C15 H15A . .9700 ?
C15 H15B . .9700 ?
C16 C17 . 1.521(5) ?
C16 H16A . .9700 ?
C16 H16B . .9700 ?
C17 H17A . .9700 ?
C17 H17B . .9700 ?
C18 C19 . 1.505(5) ?
C18 H18A . .9700 ?
C18 H18B . .9700 ?
C19 C20 . 1.524(5) ?
C19 H19A . .9700 ?
C19 H19B . .9700 ?
C20 H20A . .9700 ?
C20 H20B . .9700 ?
C21 H21A . .9600 ?
C21 H21B . .9600 ?
C21 H21C . .9600 ?
C22 H22A . .9600 ?
C22 H22B . .9600 ?
C22 H22C . .9600 ?
C23 H23A . .9600 ?
C23 H23B . .9600 ?
C23 H23C . .9600 ?
O1E C1E . 1.441(9) ?
C1E C2E . 1.523(9) ?
C1E C1E 2 1.65(3) ?

loop_
_geom_hbond_atom_site_label_D
_geom_hbond_atom_site_label_H
_geom_hbond_atom_site_label_A
_geom_hbond_site_symmetry_A
_geom_hbond_distance_DH
_geom_hbond_distance_HA
_geom_hbond_distance_DA
_geom_hbond_angle_DHA
_geom_hbond_publ_flag
C14 H14 O3 6_556 .93 2.71 3.601(7) 162 y
C12 H12 O4 5_656 .93 2.62 3.498(7) 158 y
C21 H21B O4 3_455 .96 2.67 3.582(7) 159 y
C22 H22C O1E 3_545 .96 2.46 3.226(9) 137 y
